data_4020981
loop_
_publ_author_name
'Steven M. Sparks'
'Chun P. Chow'
'Liang Zhu'
'Kenneth J. Shea'

_publ_section_title
;
 Type 2 Intramolecular N-Acylnitroso Diels-Alder Reaction:
 Scope and Application to the Synthesis of Medium Ring Lactams
;
_journal_name_full 'Journal of Organic Chemistry'
_journal_page_first 3025
_journal_page_last 3035
_journal_paper_doi 10.1021/jo049897z
_journal_volume 69
_journal_year 2004
_chemical_formula_sum 'C15 H27 N O3 Si'
_chemical_formula_weight 297.47
_space_group_IT_number 14
_symmetry_cell_setting monoclinic
_symmetry_space_group_name_Hall '-P 2ybc'
_symmetry_space_group_name_H-M 'P 1 21/c 1'
_cell_angle_alpha 90.00
_cell_angle_beta 97.043(6)
_cell_angle_gamma 90.00
_cell_formula_units_Z 4
_cell_length_a 22.834(7)
_cell_length_b 6.234(2)
_cell_length_c 11.698(4)
_cell_measurement_temperature 163(2)
_cell_volume 1652.4(9)
_diffrn_ambient_temperature 163(2)
_exptl_crystal_density_diffrn 1.196
_cod_depositor_comments
;
The following automatic conversions were performed:
'_symmetry_cell_setting' value 'Monoclinic' changed to 'monoclinic'
according to '/home/saulius/struct/CIF-dictionaries/cif_core.dic'
dictionary named 'cif_core.dic' version 2.4.1 from 2010-06-29.

Automatic conversion script
Id: cif_fix_enum 1527 2010-12-29 10:47:43Z saulius 
;
_cod_original_sg_symbol_H-M 'P 21/c'
_cod_database_code 4020981

loop_
_symmetry_equiv_pos_as_xyz
'x, y, z'
'-x, y+1/2, -z+1/2'
'-x, -y, -z'
'x, -y-1/2, z-1/2'

loop_
_atom_site_label
_atom_site_type_symbol
_atom_site_fract_x
_atom_site_fract_y
_atom_site_fract_z
_atom_site_U_iso_or_equiv
_atom_site_adp_type
_atom_site_occupancy
_atom_site_symmetry_multiplicity
_atom_site_calc_flag
_atom_site_refinement_flags
_atom_site_disorder_assembly
_atom_site_disorder_group
N1 N 0.6051(2) 0.9089(7) 1.0189(4) 0.0250(12) Uani 1 1 d . . .
C2 C 0.6588(2) 0.8157(10) 0.9996(4) 0.0264(14) Uani 1 1 d . . .
C3 C 0.7080(2) 0.9678(9) 0.9789(4) 0.0270(14) Uani 1 1 d . . .
H3A H 0.7456 0.9067 1.0161 0.032 Uiso 1 1 calc R . .
H3B H 0.7016 1.1048 1.0183 0.032 Uiso 1 1 calc R . .
C4 C 0.7155(2) 1.0190(8) 0.8510(5) 0.0230(14) Uani 1 1 d . . .
H4A H 0.7052 0.8879 0.8034 0.028 Uiso 1 1 calc R . .
C5 C 0.6800(2) 1.2078(8) 0.7964(5) 0.0274(14) Uani 1 1 d . . .
H5A H 0.7014 1.2679 0.7350 0.033 Uiso 1 1 calc R . .
H5B H 0.6788 1.3205 0.8557 0.033 Uiso 1 1 calc R . .
C6 C 0.6167(2) 1.1586(9) 0.7444(4) 0.0252(14) Uani 1 1 d . . .
H6A H 0.5952 1.2950 0.7271 0.030 Uiso 1 1 calc R . .
H6B H 0.6174 1.0801 0.6710 0.030 Uiso 1 1 calc R . .
C7 C 0.5844(2) 1.0266(9) 0.8242(4) 0.0220(14) Uani 1 1 d . . .
C8 C 0.5635(2) 0.8303(8) 0.8003(4) 0.0242(14) Uani 1 1 d . . .
H8A H 0.5611 0.7813 0.7230 0.029 Uiso 1 1 calc R . .
C9 C 0.5436(3) 0.6821(9) 0.8888(4) 0.0287(14) Uani 1 1 d . . .
H9A H 0.5005 0.6600 0.8715 0.034 Uiso 1 1 calc R . .
H9B H 0.5630 0.5411 0.8829 0.034 Uiso 1 1 calc R . .
O10 O 0.55662(16) 0.7604(6) 1.0061(3) 0.0272(10) Uani 1 1 d . . .
C11 C 0.5865(3) 1.0978(8) 0.9478(4) 0.0241(14) Uani 1 1 d . . .
H11A H 0.6151 1.2164 0.9642 0.029 Uiso 1 1 calc R . .
H11B H 0.5472 1.1478 0.9637 0.029 Uiso 1 1 calc R . .
O12 O 0.66574(17) 0.6209(6) 1.0039(3) 0.0355(11) Uani 1 1 d . . .
O13 O 0.77722(16) 1.0620(6) 0.8525(3) 0.0260(10) Uani 1 1 d . . .
Si14 Si 0.82117(7) 0.9411(2) 0.77030(12) 0.0229(6) Uani 1 1 d . . .
C15 C 0.8018(3) 0.6511(9) 0.7620(5) 0.0306(15) Uani 1 1 d . . .
H15A H 0.7616 0.6339 0.7228 0.046 Uiso 1 1 calc R . .
H15B H 0.8040 0.5918 0.8401 0.046 Uiso 1 1 calc R . .
H15C H 0.8296 0.5748 0.7190 0.046 Uiso 1 1 calc R . .
C16 C 0.8116(3) 1.0581(9) 0.6228(5) 0.0332(15) Uani 1 1 d . . .
H16A H 0.7711 1.0329 0.5867 0.050 Uiso 1 1 calc R . .
H16B H 0.8394 0.9902 0.5764 0.050 Uiso 1 1 calc R . .
H16C H 0.8192 1.2128 0.6275 0.050 Uiso 1 1 calc R . .
C17 C 0.8976(3) 0.9824(8) 0.8448(5) 0.0278(14) Uani 1 1 d . . .
C18 C 0.9042(3) 0.8825(10) 0.9660(5) 0.0408(17) Uani 1 1 d . . .
H18A H 0.9445 0.9061 1.0036 0.061 Uiso 1 1 calc R . .
H18B H 0.8964 0.7281 0.9598 0.061 Uiso 1 1 calc R . .
H18C H 0.8760 0.9497 1.0117 0.061 Uiso 1 1 calc R . .
C19 C 0.9123(3) 1.2251(9) 0.8589(5) 0.0362(16) Uani 1 1 d . . .
H19A H 0.9525 1.2422 0.8981 0.054 Uiso 1 1 calc R . .
H19B H 0.8844 1.2933 0.9048 0.054 Uiso 1 1 calc R . .
H19C H 0.9094 1.2929 0.7829 0.054 Uiso 1 1 calc R . .
C20 C 0.9442(3) 0.8805(10) 0.7750(6) 0.0404(17) Uani 1 1 d . . .
H20A H 0.9838 0.9046 0.8156 0.061 Uiso 1 1 calc R . .
H20B H 0.9413 0.9467 0.6985 0.061 Uiso 1 1 calc R . .
H20C H 0.9370 0.7260 0.7668 0.061 Uiso 1 1 calc R . .

loop_
_atom_site_aniso_label
_atom_site_aniso_U_11
_atom_site_aniso_U_22
_atom_site_aniso_U_33
_atom_site_aniso_U_23
_atom_site_aniso_U_13
_atom_site_aniso_U_12
N1 0.034(3) 0.022(3) 0.022(2) -0.001(2) 0.012(2) -0.006(2)
C2 0.029(4) 0.034(4) 0.017(3) 0.004(3) 0.008(2) 0.002(3)
C3 0.033(4) 0.022(3) 0.025(3) 0.002(3) 0.001(3) 0.000(3)
C4 0.030(4) 0.009(3) 0.031(3) -0.005(2) 0.008(3) 0.001(2)
C5 0.042(4) 0.014(3) 0.029(3) 0.004(2) 0.014(3) 0.000(3)
C6 0.038(4) 0.018(3) 0.021(3) 0.004(2) 0.010(3) 0.006(3)
C7 0.032(4) 0.022(3) 0.012(3) -0.003(2) 0.007(2) 0.009(3)
C8 0.038(4) 0.018(3) 0.017(3) 0.001(2) 0.006(3) 0.002(3)
C9 0.039(4) 0.015(3) 0.031(3) -0.003(3) 0.001(3) -0.002(3)
O10 0.039(3) 0.024(2) 0.0199(19) 0.0013(17) 0.0090(17) -0.0049(18)
C11 0.036(4) 0.015(3) 0.022(3) 0.001(2) 0.007(3) 0.004(2)
O12 0.052(3) 0.016(2) 0.040(2) 0.0133(19) 0.011(2) 0.0049(19)
O13 0.032(3) 0.021(2) 0.028(2) -0.0105(17) 0.0134(18) -0.0032(17)
Si14 0.0373(12) 0.0084(9) 0.0248(9) 0.0002(6) 0.0112(7) 0.0002(6)
C15 0.046(4) 0.014(3) 0.033(3) -0.002(3) 0.007(3) 0.002(3)
C16 0.053(4) 0.021(3) 0.028(3) 0.000(3) 0.015(3) 0.002(3)
C17 0.045(4) 0.010(3) 0.031(3) 0.002(2) 0.017(3) 0.005(3)
C18 0.049(4) 0.035(4) 0.038(3) 0.014(3) 0.000(3) -0.001(3)
C19 0.048(4) 0.014(3) 0.047(4) -0.002(3) 0.006(3) -0.002(3)
C20 0.043(4) 0.031(4) 0.049(4) -0.012(3) 0.011(3) 0.001(3)

loop_
_geom_bond_atom_site_label_1
_geom_bond_atom_site_label_2
_geom_bond_distance
_geom_bond_site_symmetry_2
_geom_bond_publ_flag
N1 C2 1.400(7) . ?
N1 O10 1.437(5) . ?
N1 C11 1.474(7) . ?
C2 O12 1.225(7) . ?
C2 C3 1.513(8) . ?
C3 C4 1.559(7) . ?
C4 O13 1.434(7) . ?
C4 C5 1.524(7) . ?
C5 C6 1.530(8) . ?
C6 C7 1.504(7) . ?
C7 C8 1.330(7) . ?
C7 C11 1.507(7) . ?
C8 C9 1.499(7) . ?
C9 O10 1.453(6) . ?
O13 Si14 1.654(4) . ?
Si14 C15 1.861(6) . ?
Si14 C16 1.862(6) . ?
Si14 C17 1.870(6) . ?
C17 C18 1.539(8) . ?
C17 C19 1.555(7) . ?
C17 C20 1.555(8) . ?
